data_4338906
loop_
_publ_author_name
'Montney, Matthew R.'
'Krishnan, Subhashree Mallika'
'Supkowski, Ronald M.'
'LaDuca, Robert L.'

_publ_section_title
;
 Diverse entangled metal-organic framework materials incorporating kinked
 organodiimine and flexible aliphatic dicarboxylate ligands: synthesis,
 structure, physical properties, and reversible structural reorganization.
;
_journal_issue 18
_journal_name_full 'Inorganic chemistry'
_journal_page_first 7362
_journal_page_last 7370
_journal_paper_doi 10.1021/ic070291d
_journal_volume 46
_journal_year 2007
_chemical_formula_sum 'C16 H17 Co N3 O4'
_chemical_formula_weight 374.26
_chemical_name_systematic
; 
 ? 
;
_space_group_IT_number 15
_symmetry_cell_setting monoclinic
_symmetry_space_group_name_Hall '-C 2yc'
_symmetry_space_group_name_H-M 'C 1 2/c 1'
_atom_sites_solution_hydrogens geom
_atom_sites_solution_primary direct
_atom_sites_solution_secondary difmap
_audit_creation_method SHELXL-97
_cell_angle_alpha 90.00
_cell_angle_beta 95.781(2)
_cell_angle_gamma 90.00
_cell_formula_units_Z 8
_cell_length_a 16.5935(18)
_cell_length_b 9.9693(11)
_cell_length_c 19.166(2)
_cell_measurement_temperature 173(2)
_cell_volume 3154.4(6)
_computing_cell_refinement SMART
_computing_data_collection SMART
_computing_data_reduction SAINT
_computing_molecular_graphics 'CRYSTAL MAKER 7.0'
_computing_structure_refinement 'SHELXL-97 (Sheldrick, 1997)'
_computing_structure_solution 'SHELXS-97 (Sheldrick, 1990)'
_diffrn_ambient_temperature 173(2)
_diffrn_measured_fraction_theta_full 0.977
_diffrn_measured_fraction_theta_max 0.977
_diffrn_measurement_device_type 'Bruker SMART 1k CCD'
_diffrn_measurement_method \w
_diffrn_radiation_monochromator graphite
_diffrn_radiation_source 'fine-focus sealed tube'
_diffrn_radiation_type MoK\a
_diffrn_radiation_wavelength 0.71073
_diffrn_reflns_av_R_equivalents 0.0521
_diffrn_reflns_av_sigmaI/netI 0.0491
_diffrn_reflns_limit_h_max 21
_diffrn_reflns_limit_h_min -21
_diffrn_reflns_limit_k_max 13
_diffrn_reflns_limit_k_min -13
_diffrn_reflns_limit_l_max 25
_diffrn_reflns_limit_l_min -24
_diffrn_reflns_number 18722
_diffrn_reflns_theta_full 28.33
_diffrn_reflns_theta_max 28.33
_diffrn_reflns_theta_min 2.14
_exptl_absorpt_coefficient_mu 1.114
_exptl_absorpt_correction_T_max 1
_exptl_absorpt_correction_T_min 0.914
_exptl_absorpt_correction_type multi-scan
_exptl_absorpt_process_details SADABS
_exptl_crystal_colour pink
_exptl_crystal_density_diffrn 1.576
_exptl_crystal_density_method 'not measured'
_exptl_crystal_description block
_exptl_crystal_F_000 1544
_exptl_crystal_size_max 0.20
_exptl_crystal_size_mid 0.16
_exptl_crystal_size_min 0.16
_refine_diff_density_max 0.493
_refine_diff_density_min -0.393
_refine_diff_density_rms 0.090
_refine_ls_extinction_method none
_refine_ls_goodness_of_fit_ref 1.050
_refine_ls_hydrogen_treatment mixed
_refine_ls_matrix_type full
_refine_ls_number_parameters 220
_refine_ls_number_reflns 3839
_refine_ls_number_restraints 1
_refine_ls_restrained_S_all 1.051
_refine_ls_R_factor_all 0.0771
_refine_ls_R_factor_gt 0.0417
_refine_ls_shift/su_max 0.001
_refine_ls_shift/su_mean 0.000
_refine_ls_structure_factor_coef Fsqd
_refine_ls_weighting_details 'calc w=1/[\s^2^(Fo^2^)+(0.0072P)^2^+14.8320P] where P=(Fo^2^+2Fc^2^)/3'
_refine_ls_weighting_scheme calc
_refine_ls_wR_factor_gt 0.0734
_refine_ls_wR_factor_ref 0.0862
_reflns_number_gt 2738
_reflns_number_total 3839
_reflns_threshold_expression >2sigma(I)
_cod_data_source_file ic070291d-file003.cif
_cod_data_source_block coadpdpa
_cod_depositor_comments
;
The following automatic conversions were performed:

'_symmetry_cell_setting' value 'Monoclinic' changed to 'monoclinic'
according to
/usr/data/users/saulius/automatic-downloads/retrospective/ACS/lib/dictionaries/cif_core.dic
dictionary named 'cif_core.dic' version 2.4.2 from 2011-04-26.

Automatic conversion script
Id: cif_fix_values 2281 2013-09-26 08:29:07Z andrius 
;
_cod_original_sg_symbol_H-M C2/c
_cod_database_code 4338906

loop_
_symmetry_equiv_pos_as_xyz
'x, y, z'
'x, -y, z+1/2'
'x+1/2, y+1/2, z'
'x+1/2, -y+1/2, z+1/2'
'-x, -y, -z'
'-x, y, -z-1/2'
'-x+1/2, -y+1/2, -z'
'-x+1/2, y+1/2, -z-1/2'

loop_
_atom_site_label
_atom_site_type_symbol
_atom_site_fract_x
_atom_site_fract_y
_atom_site_fract_z
_atom_site_U_iso_or_equiv
_atom_site_adp_type
_atom_site_occupancy
_atom_site_symmetry_multiplicity
_atom_site_calc_flag
_atom_site_refinement_flags
Co1 Co 0.17216(2) 1.20307(4) 0.06812(2) 0.01617(10) Uani 1 1 d .
N1 N 0.08720(14) 1.2711(2) -0.01847(13) 0.0211(5) Uani 1 1 d .
N2 N -0.07900(16) 1.4506(2) -0.17058(14) 0.0249(6) Uani 1 1 d D
H2N H -0.082(2) 1.5361(19) -0.1640(17) 0.030 Uiso 1 1 d D
N3 N -0.24103(14) 1.3453(2) -0.34422(12) 0.0201(5) Uani 1 1 d .
O1 O 0.08939(12) 1.2833(2) 0.13724(11) 0.0271(5) Uani 1 1 d .
O2 O 0.07427(14) 1.0736(2) 0.10838(12) 0.0299(5) Uani 1 1 d .
C1 C 0.0858(2) 1.4025(3) -0.03451(19) 0.0346(9) Uani 1 1 d .
H1 H 0.1230 1.4582 -0.0091 0.041 Uiso 1 1 calc R
C2 C 0.03342(19) 1.4595(3) -0.08567(18) 0.0314(8) Uani 1 1 d .
H2 H 0.0374 1.5505 -0.0954 0.038 Uiso 1 1 calc R
C3 C -0.02564(17) 1.3824(3) -0.12323(15) 0.0204(6) Uani 1 1 d .
C4 C -0.02642(19) 1.2463(3) -0.10596(15) 0.0231(7) Uani 1 1 d .
H4 H -0.0649 1.1894 -0.1288 0.028 Uiso 1 1 calc R
C5 C 0.03072(17) 1.1967(3) -0.05448(15) 0.0223(6) Uani 1 1 d .
H5 H 0.0295 1.1055 -0.0445 0.027 Uiso 1 1 calc R
C6 C -0.23790(18) 1.4683(3) -0.31531(15) 0.0243(7) Uani 1 1 d .
H6 H -0.2733 1.5333 -0.3352 0.029 Uiso 1 1 calc R
C7 C -0.18552(18) 1.5037(3) -0.25812(15) 0.0244(7) Uani 1 1 d .
H7 H -0.1859 1.5906 -0.2405 0.029 Uiso 1 1 calc R
C8 C -0.13165(17) 1.4089(3) -0.22644(15) 0.0198(6) Uani 1 1 d .
C9 C -0.13380(19) 1.2817(3) -0.25579(16) 0.0267(7) Uani 1 1 d .
H9 H -0.0991 1.2148 -0.2369 0.032 Uiso 1 1 calc R
C10 C -0.18842(19) 1.2560(3) -0.31365(16) 0.0259(7) Uani 1 1 d .
H10 H -0.1886 1.1703 -0.3328 0.031 Uiso 1 1 calc R
O4 O 0.23450(13) 1.3772(2) 0.06515(12) 0.0319(5) Uani 1 1 d .
O3 O 0.29989(13) 1.4682(2) -0.01826(11) 0.0265(5) Uani 1 1 d .
C21 C 0.26486(17) 1.4751(3) 0.03604(15) 0.0196(6) Uani 1 1 d .
C23 C 0.28169(18) 1.7323(3) 0.03024(15) 0.0221(6) Uani 1 1 d .
H23A H 0.3330 1.7152 0.0117 0.027 Uiso 1 1 calc R
H23B H 0.2891 1.8085 0.0617 0.027 Uiso 1 1 calc R
C13 C -0.0336(2) 1.0533(3) 0.21979(17) 0.0357(8) Uani 1 1 d .
H13A H -0.0304 0.9711 0.1931 0.043 Uiso 1 1 calc R
H13B H -0.0856 1.0545 0.2387 0.043 Uiso 1 1 calc R
C22 C 0.25864(18) 1.6101(3) 0.07162(15) 0.0223(6) Uani 1 1 d .
H22A H 0.2930 1.6081 0.1156 0.027 Uiso 1 1 calc R
H22B H 0.2033 1.6216 0.0827 0.027 Uiso 1 1 calc R
C12 C -0.02873(19) 1.1720(4) 0.17104(18) 0.0367(8) Uani 1 1 d .
H12A H -0.0345 1.2541 0.1972 0.044 Uiso 1 1 calc R
H12B H -0.0734 1.1675 0.1343 0.044 Uiso 1 1 calc R
C11 C 0.05053(18) 1.1768(3) 0.13764(14) 0.0195(6) Uani 1 1 d .

loop_
_atom_site_aniso_label
_atom_site_aniso_U_11
_atom_site_aniso_U_22
_atom_site_aniso_U_33
_atom_site_aniso_U_23
_atom_site_aniso_U_13
_atom_site_aniso_U_12
Co1 0.01838(19) 0.01089(16) 0.01858(18) 0.00004(17) -0.00145(13) -0.00064(16)
N1 0.0211(13) 0.0143(12) 0.0266(13) 0.0008(10) -0.0030(10) -0.0001(10)
N2 0.0283(14) 0.0163(12) 0.0274(14) -0.0042(11) -0.0103(11) 0.0027(11)
N3 0.0212(13) 0.0157(11) 0.0224(13) -0.0001(10) -0.0028(10) 0.0011(10)
O1 0.0288(12) 0.0184(11) 0.0335(12) -0.0033(9) 0.0006(9) -0.0020(9)
O2 0.0378(13) 0.0174(11) 0.0348(13) -0.0029(9) 0.0058(10) -0.0055(9)
C1 0.0292(18) 0.0153(15) 0.054(2) 0.0026(15) -0.0222(16) -0.0023(13)
C2 0.0283(17) 0.0129(14) 0.049(2) 0.0028(14) -0.0146(15) -0.0005(13)
C3 0.0198(15) 0.0205(15) 0.0199(15) -0.0010(12) -0.0021(12) 0.0020(12)
C4 0.0269(17) 0.0183(14) 0.0223(15) -0.0029(12) -0.0052(13) -0.0038(12)
C5 0.0300(16) 0.0144(13) 0.0222(14) -0.0009(13) 0.0011(12) -0.0023(13)
C6 0.0263(16) 0.0198(15) 0.0248(16) 0.0014(12) -0.0080(13) 0.0057(12)
C7 0.0317(17) 0.0138(14) 0.0260(16) -0.0040(12) -0.0054(13) 0.0034(12)
C8 0.0199(15) 0.0191(14) 0.0193(14) -0.0030(12) -0.0027(12) 0.0006(11)
C9 0.0335(17) 0.0184(15) 0.0258(16) -0.0041(13) -0.0088(13) 0.0080(13)
C10 0.0323(18) 0.0155(14) 0.0276(16) -0.0067(12) -0.0085(14) 0.0034(12)
O4 0.0301(13) 0.0227(11) 0.0395(13) 0.0134(10) -0.0138(10) -0.0109(10)
O3 0.0368(13) 0.0148(10) 0.0275(12) -0.0015(9) 0.0009(10) 0.0042(9)
C21 0.0189(15) 0.0139(14) 0.0234(15) 0.0049(12) -0.0104(12) -0.0031(11)
C23 0.0270(17) 0.0124(14) 0.0260(16) -0.0017(12) -0.0022(13) -0.0012(11)
C13 0.042(2) 0.0349(19) 0.0322(19) -0.0095(15) 0.0139(16) -0.0141(16)
C22 0.0251(16) 0.0207(15) 0.0206(15) 0.0019(12) 0.0007(12) -0.0002(12)
C12 0.0238(17) 0.051(2) 0.0354(19) 0.0086(17) 0.0045(14) 0.0017(16)
C11 0.0264(16) 0.0175(15) 0.0140(13) 0.0030(11) -0.0007(11) 0.0029(12)

loop_
_atom_type_symbol
_atom_type_description
_atom_type_scat_dispersion_real
_atom_type_scat_dispersion_imag
_atom_type_scat_source
C C 0.0033 0.0016 'International Tables Vol C Tables 4.2.6.8 and 6.1.1.4'
H H 0.0000 0.0000 'International Tables Vol C Tables 4.2.6.8 and 6.1.1.4'
N N 0.0061 0.0033 'International Tables Vol C Tables 4.2.6.8 and 6.1.1.4'
O O 0.0106 0.0060 'International Tables Vol C Tables 4.2.6.8 and 6.1.1.4'
Co Co 0.3494 0.9721 'International Tables Vol C Tables 4.2.6.8 and 6.1.1.4'

loop_
_geom_angle_atom_site_label_1
_geom_angle_atom_site_label_2
_geom_angle_atom_site_label_3
_geom_angle
_geom_angle_site_symmetry_1
_geom_angle_site_symmetry_3
O4 Co1 O3 124.43(10) . 7_575
O4 Co1 N3 84.85(9) . 4_575
O3 Co1 N3 90.71(9) 7_575 4_575
O4 Co1 O1 93.33(9) . .
O3 Co1 O1 142.21(8) 7_575 .
N3 Co1 O1 91.21(9) 4_575 .
O4 Co1 N1 90.29(8) . .
O3 Co1 N1 93.68(9) 7_575 .
N3 Co1 N1 174.75(9) 4_575 .
O1 Co1 N1 87.08(9) . .
O4 Co1 O2 151.92(9) . .
O3 Co1 O2 83.53(8) 7_575 .
N3 Co1 O2 93.03(9) 4_575 .
O1 Co1 O2 58.67(8) . .
N1 Co1 O2 90.32(9) . .
C5 N1 C1 115.4(3) . .
C5 N1 Co1 126.16(19) . .
C1 N1 Co1 118.2(2) . .
C8 N2 C3 132.6(3) . .
C10 N3 C6 115.4(2) . .
C10 N3 Co1 123.21(19) . 4_474
C6 N3 Co1 121.35(19) . 4_474
C11 O1 Co1 92.84(17) . .
C11 O2 Co1 87.35(17) . .
N1 C1 C2 124.3(3) . .
C1 C2 C3 120.4(3) . .
N2 C3 C2 116.1(3) . .
N2 C3 C4 127.8(3) . .
C2 C3 C4 116.0(3) . .
C5 C4 C3 119.5(3) . .
N1 C5 C4 124.4(3) . .
N3 C6 C7 123.9(3) . .
C6 C7 C8 119.9(3) . .
N2 C8 C9 125.5(3) . .
N2 C8 C7 117.5(3) . .
C9 C8 C7 117.0(3) . .
C10 C9 C8 118.9(3) . .
N3 C10 C9 125.0(3) . .
C21 O4 Co1 155.3(2) . .
C21 O3 Co1 126.00(19) . 7_575
O3 C21 O4 124.8(3) . .
O3 C21 C22 119.0(2) . .
O4 C21 C22 116.2(3) . .
C22 C23 C23 113.0(3) . 7_585
C12 C13 C13 112.9(2) . 6_556
C21 C22 C23 116.3(2) . .
C13 C12 C11 112.7(3) . .
O1 C11 O2 120.8(3) . .
O1 C11 C12 120.0(3) . .
O2 C11 C12 119.1(3) . .

loop_
_geom_bond_atom_site_label_1
_geom_bond_atom_site_label_2
_geom_bond_distance
_geom_bond_site_symmetry_2
Co1 O4 2.024(2) .
Co1 O3 2.033(2) 7_575
Co1 N3 2.155(2) 4_575
Co1 O1 2.156(2) .
Co1 N1 2.175(2) .
Co1 O2 2.270(2) .
N1 C5 1.332(4) .
N1 C1 1.346(4) .
N2 C8 1.376(3) .
N2 C3 1.382(4) .
N3 C10 1.339(4) .
N3 C6 1.345(4) .
N3 Co1 2.155(2) 4_474
O1 C11 1.243(3) .
O2 C11 1.253(3) .
C1 C2 1.367(4) .
C2 C3 1.388(4) .
C3 C4 1.397(4) .
C4 C5 1.389(4) .
C6 C7 1.375(4) .
C7 C8 1.397(4) .
C8 C9 1.386(4) .
C9 C10 1.384(4) .
O4 C21 1.255(3) .
O3 C21 1.244(4) .
O3 Co1 2.033(2) 7_575
C21 C22 1.517(4) .
C23 C22 1.524(4) .
C23 C23 1.526(5) 7_585
C13 C12 1.515(5) .
C13 C13 1.524(7) 6_556
C12 C11 1.520(4) .
